data_7135773
loop_
_publ_author_name
'Li, Xiaoqi'
'Yang, Suo'
'Tao, Min'
'Xiao, Yin'

_publ_section_title
;
 Sb<sup>3+</sup>-doped indium-based halides with near-unity
 photoluminescence quantum yield and circularly olarized luminescence.
;
_journal_issue 39
_journal_name_full 'Chemical communications (Cambridge, England)'
_journal_page_first 9918
_journal_page_last 9921
_journal_paper_doi 10.1039/d6cc01623e
_journal_volume 62
_journal_year 2026
_chemical_absolute_configuration ad
_chemical_formula_moiety 'Cl6 In, Cl, 2(C4 H12 N2)'
_chemical_formula_sum 'C8 H24 Cl7 In N4'
_chemical_formula_weight 539.28
_space_group_crystal_system orthorhombic
_space_group_IT_number 19
_space_group_name_Hall 'P 2ac 2ab'
_space_group_name_H-M_alt 'P 21 21 21'
_atom_sites_solution_hydrogens geom
_atom_sites_solution_primary dual
_audit_creation_date 2025-03-26
_audit_creation_method
;
Olex2 1.5-ac6-020
(compiled 2024.02.14 svn.r2f8d729c for Rigaku Oxford Diffraction, GUI svn.r6966)
;
_audit_update_record
;
2026-03-15 deposited with the CCDC.	2026-04-24 downloaded from the CCDC.
;
_cell_angle_alpha 90
_cell_angle_beta 90
_cell_angle_gamma 90
_cell_formula_units_Z 4
_cell_length_a 8.11759(10)
_cell_length_b 12.03256(15)
_cell_length_c 19.7316(4)
_cell_measurement_reflns_used 22808
_cell_measurement_temperature 100.00(10)
_cell_measurement_theta_max 42.0590
_cell_measurement_theta_min 2.7170
_cell_volume 1927.29(5)
_computing_cell_refinement 'CrysAlisPro 1.171.43.136a (Rigaku OD, 2024)'
_computing_data_collection 'CrysAlisPro 1.171.43.136a (Rigaku OD, 2024)'
_computing_data_reduction 'CrysAlisPro 1.171.43.136a (Rigaku OD, 2024)'
_computing_molecular_graphics 'Olex2 1.5-ac6-020 (Dolomanov et al., 2009)'
_computing_publication_material 'Olex2 1.5-ac6-020 (Dolomanov et al., 2009)'
_computing_structure_refinement 'SHELXL 2018/3 (Sheldrick, 2015)'
_computing_structure_solution 'SHELXT 2018/2 (Sheldrick, 2018)'
_diffrn_ambient_environment N~2~
_diffrn_ambient_temperature 100.00(10)
_diffrn_detector 'Hybrid Pixel Array Detector'
_diffrn_detector_area_resol_mean 10.0000
_diffrn_detector_type 'HyPix-Arc 150'
_diffrn_measured_fraction_theta_full 0.999
_diffrn_measured_fraction_theta_max 0.850
_diffrn_measurement_details
;
List of Runs (angles in degrees, time in seconds):

  # Type    Start    End  Width  t~exp~   \w     \q     \k     \f   Frames
#--------------------------------------------------------------------------
  1  \w    -29.00  -4.00   0.50    0.05    --   16.00 -57.00 118.10   50
  2  \w    -30.00   0.00   0.50    0.05    --   16.00 -51.00 176.12   60
  3  \w     14.00  44.00   0.50    0.05    --   -0.22  60.00  -8.13   60
  4  \w     12.00  40.00   0.50    0.05    --   -0.22  67.00-111.05   56
  5  \w    -63.00 -22.00   0.50    0.05    --  -14.29 -19.00-180.00   82
  6  \w    -50.00 -14.00   0.50    0.05    --   -0.22 -32.00-147.66   72
  7  \w    -31.00   0.00   0.50    0.05    --   16.00 -50.00-122.55   62
  8  \w    -63.00 -22.00   0.50    0.05    --  -14.29 -19.00 -90.00   82
;
_diffrn_measurement_device 'four-circle diffractometer'
_diffrn_measurement_device_type 'ROD, Synergy Custom DW system, HyPix-Arc 150'
_diffrn_measurement_method '\w scans'
_diffrn_orient_matrix_type 'CrysAlisPro convention (1999,Acta A55,543-557)'
_diffrn_orient_matrix_UB_11 -0.0604926000
_diffrn_orient_matrix_UB_12 0.0417904000
_diffrn_orient_matrix_UB_13 -0.0048548000
_diffrn_orient_matrix_UB_21 -0.0610390000
_diffrn_orient_matrix_UB_22 -0.0415834000
_diffrn_orient_matrix_UB_23 -0.0043292000
_diffrn_orient_matrix_UB_31 -0.0158462000
_diffrn_orient_matrix_UB_32 0.0006301000
_diffrn_orient_matrix_UB_33 0.0353451000
_diffrn_radiation_monochromator mirror
_diffrn_radiation_probe x-ray
_diffrn_radiation_type 'Mo K\a'
_diffrn_radiation_wavelength 0.71073
_diffrn_reflns_av_R_equivalents 0.0300
_diffrn_reflns_av_unetI/netI 0.0370
_diffrn_reflns_Laue_measured_fraction_full 0.999
_diffrn_reflns_Laue_measured_fraction_max 0.850
_diffrn_reflns_limit_h_max 15
_diffrn_reflns_limit_h_min -14
_diffrn_reflns_limit_k_max 18
_diffrn_reflns_limit_k_min -22
_diffrn_reflns_limit_l_max 26
_diffrn_reflns_limit_l_min -32
_diffrn_reflns_number 31581
_diffrn_reflns_point_group_measured_fraction_full 0.999
_diffrn_reflns_point_group_measured_fraction_max 0.805
_diffrn_reflns_theta_full 25.242
_diffrn_reflns_theta_max 42.215
_diffrn_reflns_theta_min 2.670
_diffrn_source 'Rotating-anode X-ray tube'
_diffrn_source_type 'Rigaku (Mo) X-ray Source'
_exptl_absorpt_coefficient_mu 2.192
_exptl_absorpt_correction_T_max 1.00000
_exptl_absorpt_correction_T_min 0.85422
_exptl_absorpt_correction_type multi-scan
_exptl_absorpt_process_details
;
CrysAlisPro 1.171.43.136a (Rigaku Oxford Diffraction, 2024)
Empirical absorption correction using spherical harmonics,
implemented in SCALE3 ABSPACK scaling algorithm.
;
_exptl_crystal_density_diffrn 1.859
_exptl_crystal_description block
_exptl_crystal_F_000 1072
_exptl_crystal_size_max 0.26
_exptl_crystal_size_mid 0.2
_exptl_crystal_size_min 0.15
_refine_diff_density_max 0.605
_refine_diff_density_min -1.134
_refine_diff_density_rms 0.109
_refine_ls_abs_structure_details
;
 Flack x determined using 4174 quotients [(I+)-(I-)]/[(I+)+(I-)]
 (Parsons, Flack and Wagner, Acta Cryst. B69 (2013) 249-259).
;
_refine_ls_abs_structure_Flack -0.027(7)
_refine_ls_extinction_method none
_refine_ls_goodness_of_fit_ref 1.006
_refine_ls_hydrogen_treatment constr
_refine_ls_matrix_type full
_refine_ls_number_parameters 183
_refine_ls_number_reflns 10998
_refine_ls_number_restraints 0
_refine_ls_restrained_S_all 1.006
_refine_ls_R_factor_all 0.0259
_refine_ls_R_factor_gt 0.0238
_refine_ls_shift/su_max 0.002
_refine_ls_shift/su_mean 0.000
_refine_ls_structure_factor_coef Fsqd
_refine_ls_weighting_details 'w=1/[\s^2^(Fo^2^)+(0.0164P)^2^] where P=(Fo^2^+2Fc^2^)/3'
_refine_ls_weighting_scheme calc
_refine_ls_wR_factor_gt 0.0441
_refine_ls_wR_factor_ref 0.0446
_reflns_Friedel_coverage 0.723
_reflns_Friedel_fraction_full 1.000
_reflns_Friedel_fraction_max 0.749
_reflns_number_gt 10427
_reflns_number_total 10998
_reflns_threshold_expression 'I > 2\s(I)'
_cod_data_source_file d6cc01623e2.cif
_cod_data_source_block 37-mr-20250325d_auto
_cod_depositor_comments 'Adding full bibliography for 7135772--7135773.cif.'
_cod_database_code 7135773
_shelx_shelxl_version_number 2018/3
_chemical_oxdiff_formula CHNOClInSb
_shelx_space_group_comment
;
The symmetry employed for this shelxl refinement is uniquely defined
by the following loop, which should always be used as a source of
symmetry information in preference to the above space-group names.
They are only intended as comments.
;
_shelx_estimated_absorpt_t_max 0.735
_shelx_estimated_absorpt_t_min 0.600
_olex2_refinement_description
;
1. Fixed Uiso
 At 1.2 times of:
  All C(H) groups, All C(H,H) groups, All N(H,H) groups
 At 1.5 times of:
  All N(H,H,H) groups
2.a Ternary CH refined with riding coordinates:
 C1(H1), C5(H5)
2.b Secondary CH2 refined with riding coordinates:
 N2(H2A,H2B), C2(H2C,H2D), C3(H3A,H3B), C4(H4A,H4B), N4(H4C,H4D), C6(H6A,H6B),
 C7(H7A,H7B), C8(H8A,H8B)
2.c Idealised Me refined as rotating group:
 N1(H1A,H1B,H1C), N3(H3C,H3D,H3E)
;
_olex2_submission_special_instructions 'No special instructions were received'
_oxdiff_exptl_absorpt_empirical_details
;
Empirical correction (ABSPACK) includes:
- Absorption correction using spherical harmonics
- Frame scaling
;
_oxdiff_exptl_absorpt_empirical_full_max 1.167
_oxdiff_exptl_absorpt_empirical_full_min 0.841

loop_
_space_group_symop_operation_xyz
'x, y, z'
'-x+1/2, -y, z+1/2'
'-x, y+1/2, -z+1/2'
'x+1/2, -y+1/2, -z'

loop_
_atom_site_label
_atom_site_type_symbol
_atom_site_fract_x
_atom_site_fract_y
_atom_site_fract_z
_atom_site_U_iso_or_equiv
_atom_site_adp_type
_atom_site_occupancy
_atom_site_site_symmetry_order
_atom_site_calc_flag
_atom_site_refinement_flags_posn
_atom_site_refinement_flags_adp
_atom_site_refinement_flags_occupancy
_atom_site_disorder_assembly
_atom_site_disorder_group
In1 In 0.58459(2) 0.87633(2) 0.64232(2) 0.00771(2) Uani 1 1 d . . . . .
Cl1 Cl 0.53773(5) 0.86557(3) 0.51691(2) 0.01214(7) Uani 1 1 d . . . . .
Cl2 Cl 0.88336(5) 0.84909(4) 0.62594(2) 0.01460(8) Uani 1 1 d . . . . .
Cl3 Cl 0.63289(5) 0.88456(4) 0.76752(2) 0.01352(7) Uani 1 1 d . . . . .
Cl4 Cl 0.28176(4) 0.87924(3) 0.66310(2) 0.01126(6) Uani 1 1 d . . . . .
Cl5 Cl 0.59113(5) 1.08441(3) 0.63771(2) 0.01473(7) Uani 1 1 d . . . . .
Cl6 Cl 0.55997(5) 0.66070(3) 0.65073(2) 0.01084(7) Uani 1 1 d . . . . .
Cl7 Cl 0.62103(5) 0.21890(3) 0.41584(2) 0.01374(7) Uani 1 1 d . . . . .
N1 N 0.64198(17) 0.61660(12) 0.49386(7) 0.0119(2) Uani 1 1 d . . . . .
H1A H 0.618459 0.638698 0.536889 0.018 Uiso 1 1 calc R U . . .
H1B H 0.568536 0.647734 0.464642 0.018 Uiso 1 1 calc R U . . .
H1C H 0.745722 0.638715 0.482753 0.018 Uiso 1 1 calc R U . . .
N2 N 0.48506(19) 0.34577(13) 0.54126(9) 0.0163(3) Uani 1 1 d . . . . .
H2A H 0.506036 0.290695 0.510848 0.020 Uiso 1 1 calc R U . . .
H2B H 0.395947 0.326234 0.566573 0.020 Uiso 1 1 calc R U . . .
C1 C 0.6309(2) 0.49359(13) 0.48943(9) 0.0113(3) Uani 1 1 d . . . . .
H1 H 0.661236 0.469272 0.442606 0.014 Uiso 1 1 calc R U . . .
C2 C 0.4556(2) 0.45352(15) 0.50584(11) 0.0179(4) Uani 1 1 d . . . . .
H2C H 0.397636 0.506896 0.535668 0.022 Uiso 1 1 calc R U . . .
H2D H 0.390279 0.442620 0.463985 0.022 Uiso 1 1 calc R U . . .
C3 C 0.6320(2) 0.36595(16) 0.58561(10) 0.0201(4) Uani 1 1 d . . . . .
H3A H 0.685537 0.295109 0.598513 0.024 Uiso 1 1 calc R U . . .
H3B H 0.600645 0.406731 0.627231 0.024 Uiso 1 1 calc R U . . .
C4 C 0.7450(2) 0.43585(15) 0.54109(10) 0.0150(3) Uani 1 1 d . . . . .
H4A H 0.826430 0.388229 0.517609 0.018 Uiso 1 1 calc R U . . .
H4B H 0.804779 0.491552 0.568641 0.018 Uiso 1 1 calc R U . . .
N3 N 0.71659(17) 0.36599(12) 0.29011(8) 0.0124(3) Uani 1 1 d . . . . .
H3C H 0.710327 0.313115 0.322980 0.019 Uiso 1 1 calc R U . . .
H3D H 0.783974 0.421875 0.304137 0.019 Uiso 1 1 calc R U . . .
H3E H 0.757814 0.335303 0.251516 0.019 Uiso 1 1 calc R U . . .
N4 N 0.30631(18) 0.36649(13) 0.21660(8) 0.0150(3) Uani 1 1 d . . . . .
H4C H 0.235405 0.413457 0.237953 0.018 Uiso 1 1 calc R U . . .
H4D H 0.247230 0.312349 0.195480 0.018 Uiso 1 1 calc R U . . .
C5 C 0.54892(19) 0.41131(13) 0.27648(9) 0.0107(3) Uani 1 1 d . . . . .
H5 H 0.513105 0.457255 0.316061 0.013 Uiso 1 1 calc R U . . .
C6 C 0.4250(2) 0.31745(13) 0.26561(9) 0.0127(3) Uani 1 1 d . . . . .
H6A H 0.479036 0.250716 0.246469 0.015 Uiso 1 1 calc R U . . .
H6B H 0.369639 0.297122 0.308568 0.015 Uiso 1 1 calc R U . . .
C7 C 0.4116(3) 0.42847(15) 0.16669(10) 0.0179(3) Uani 1 1 d . . . . .
H7A H 0.346621 0.485106 0.141977 0.022 Uiso 1 1 calc R U . . .
H7B H 0.462772 0.377183 0.133597 0.022 Uiso 1 1 calc R U . . .
C8 C 0.5415(2) 0.48265(16) 0.21195(11) 0.0192(4) Uani 1 1 d . . . . .
H8A H 0.509747 0.559967 0.223088 0.023 Uiso 1 1 calc R U . . .
H8B H 0.649869 0.483681 0.188985 0.023 Uiso 1 1 calc R U . . .

loop_
_atom_site_aniso_label
_atom_site_aniso_U_11
_atom_site_aniso_U_22
_atom_site_aniso_U_33
_atom_site_aniso_U_23
_atom_site_aniso_U_13
_atom_site_aniso_U_12
In1 0.00655(4) 0.00719(4) 0.00939(5) 0.00018(4) 0.00000(3) 0.00016(3)
Cl1 0.01421(15) 0.01239(16) 0.00981(16) 0.00086(14) -0.00105(13) 0.00209(12)
Cl2 0.00732(14) 0.01874(18) 0.0177(2) 0.00089(14) 0.00102(13) 0.00075(12)
Cl3 0.01757(16) 0.01254(16) 0.01046(17) -0.00054(15) -0.00119(14) -0.00032(13)
Cl4 0.00724(13) 0.01065(14) 0.01589(17) 0.00106(15) 0.00132(12) 0.00047(12)
Cl5 0.01745(16) 0.00772(13) 0.0190(2) 0.00076(14) 0.00077(18) -0.00137(12)
Cl6 0.01308(15) 0.00800(13) 0.01144(18) 0.00029(12) 0.00079(13) 0.00030(11)
Cl7 0.01342(17) 0.01438(17) 0.01342(18) 0.00054(14) 0.00080(14) 0.00093(12)
N1 0.0134(6) 0.0094(5) 0.0128(6) 0.0012(5) 0.0013(5) 0.0010(5)
N2 0.0163(7) 0.0121(6) 0.0204(8) -0.0011(6) 0.0069(6) -0.0037(5)
C1 0.0117(6) 0.0082(6) 0.0139(8) 0.0000(5) 0.0022(6) -0.0001(5)
C2 0.0120(7) 0.0146(7) 0.0272(10) 0.0036(7) 0.0017(7) -0.0014(5)
C3 0.0262(9) 0.0173(8) 0.0168(8) 0.0058(7) 0.0001(7) -0.0047(7)
C4 0.0132(7) 0.0134(7) 0.0185(9) 0.0047(6) 0.0003(6) 0.0011(5)
N3 0.0102(5) 0.0122(6) 0.0149(7) 0.0004(5) -0.0009(5) 0.0007(5)
N4 0.0147(6) 0.0138(6) 0.0167(7) -0.0030(6) -0.0051(5) -0.0007(5)
C5 0.0097(6) 0.0097(6) 0.0127(7) -0.0012(5) -0.0001(5) 0.0003(5)
C6 0.0123(6) 0.0116(6) 0.0141(8) -0.0002(5) -0.0016(6) -0.0016(5)
C7 0.0270(9) 0.0144(7) 0.0124(8) 0.0003(6) -0.0006(8) 0.0041(7)
C8 0.0142(7) 0.0183(8) 0.0252(10) 0.0105(7) -0.0028(7) -0.0016(6)

loop_
_atom_type_symbol
_atom_type_description
_atom_type_scat_dispersion_real
_atom_type_scat_dispersion_imag
_atom_type_scat_source
C C 0.0033 0.0016 'International Tables Vol C Tables 4.2.6.8 and 6.1.1.4'
H H 0.0000 0.0000 'International Tables Vol C Tables 4.2.6.8 and 6.1.1.4'
Cl Cl 0.1484 0.1585 'International Tables Vol C Tables 4.2.6.8 and 6.1.1.4'
In In -0.7276 1.3100 'International Tables Vol C Tables 4.2.6.8 and 6.1.1.4'
N N 0.0061 0.0033 'International Tables Vol C Tables 4.2.6.8 and 6.1.1.4'

loop_
_geom_angle_atom_site_label_1
_geom_angle_atom_site_label_2
_geom_angle_atom_site_label_3
_geom_angle
_geom_angle_site_symmetry_1
_geom_angle_site_symmetry_3
_geom_angle_publ_flag
Cl1 In1 Cl6 89.989(13) . . ?
Cl2 In1 Cl1 90.744(14) . . ?
Cl2 In1 Cl3 88.887(14) . . ?
Cl2 In1 Cl4 172.920(15) . . ?
Cl2 In1 Cl5 96.148(14) . . ?
Cl2 In1 Cl6 87.218(13) . . ?
Cl3 In1 Cl1 179.249(15) . . ?
Cl3 In1 Cl5 89.598(15) . . ?
Cl3 In1 Cl6 89.340(13) . . ?
Cl4 In1 Cl1 90.774(13) . . ?
Cl4 In1 Cl3 89.514(14) . . ?
Cl4 In1 Cl5 90.737(14) . . ?
Cl4 In1 Cl6 85.867(13) . . ?
Cl5 In1 Cl1 91.092(14) . . ?
Cl5 In1 Cl6 176.449(14) . . ?
H1A N1 H1B 109.5 . . ?
H1A N1 H1C 109.5 . . ?
H1B N1 H1C 109.5 . . ?
C1 N1 H1A 109.5 . . ?
C1 N1 H1B 109.5 . . ?
C1 N1 H1C 109.5 . . ?
H2A N2 H2B 108.8 . . ?
C2 N2 H2A 110.7 . . ?
C2 N2 H2B 110.7 . . ?
C2 N2 C3 105.09(14) . . ?
C3 N2 H2A 110.7 . . ?
C3 N2 H2B 110.7 . . ?
N1 C1 H1 109.3 . . ?
N1 C1 C2 110.87(13) . . ?
N1 C1 C4 111.93(14) . . ?
C2 C1 H1 109.3 . . ?
C2 C1 C4 105.99(14) . . ?
C4 C1 H1 109.3 . . ?
N2 C2 C1 102.86(14) . . ?
N2 C2 H2C 111.2 . . ?
N2 C2 H2D 111.2 . . ?
C1 C2 H2C 111.2 . . ?
C1 C2 H2D 111.2 . . ?
H2C C2 H2D 109.1 . . ?
N2 C3 H3A 111.1 . . ?
N2 C3 H3B 111.1 . . ?
N2 C3 C4 103.41(15) . . ?
H3A C3 H3B 109.0 . . ?
C4 C3 H3A 111.1 . . ?
C4 C3 H3B 111.1 . . ?
C1 C4 H4A 110.6 . . ?
C1 C4 H4B 110.6 . . ?
C3 C4 C1 105.56(14) . . ?
C3 C4 H4A 110.6 . . ?
C3 C4 H4B 110.6 . . ?
H4A C4 H4B 108.8 . . ?
H3C N3 H3D 109.5 . . ?
H3C N3 H3E 109.5 . . ?
H3D N3 H3E 109.5 . . ?
C5 N3 H3C 109.5 . . ?
C5 N3 H3D 109.5 . . ?
C5 N3 H3E 109.5 . . ?
H4C N4 H4D 108.9 . . ?
C6 N4 H4C 110.8 . . ?
C6 N4 H4D 110.8 . . ?
C6 N4 C7 104.77(14) . . ?
C7 N4 H4C 110.8 . . ?
C7 N4 H4D 110.8 . . ?
N3 C5 H5 109.1 . . ?
N3 C5 C6 110.87(13) . . ?
N3 C5 C8 112.94(14) . . ?
C6 C5 H5 109.1 . . ?
C6 C5 C8 105.69(14) . . ?
C8 C5 H5 109.1 . . ?
N4 C6 C5 102.98(13) . . ?
N4 C6 H6A 111.2 . . ?
N4 C6 H6B 111.2 . . ?
C5 C6 H6A 111.2 . . ?
C5 C6 H6B 111.2 . . ?
H6A C6 H6B 109.1 . . ?
N4 C7 H7A 111.2 . . ?
N4 C7 H7B 111.2 . . ?
N4 C7 C8 102.78(14) . . ?
H7A C7 H7B 109.1 . . ?
C8 C7 H7A 111.2 . . ?
C8 C7 H7B 111.2 . . ?
C5 C8 H8A 110.6 . . ?
C5 C8 H8B 110.6 . . ?
C7 C8 C5 105.86(14) . . ?
C7 C8 H8A 110.6 . . ?
C7 C8 H8B 110.6 . . ?
H8A C8 H8B 108.7 . . ?

loop_
_geom_bond_atom_site_label_1
_geom_bond_atom_site_label_2
_geom_bond_distance
_geom_bond_site_symmetry_2
_geom_bond_publ_flag
In1 Cl1 2.5068(4) . ?
In1 Cl2 2.4686(4) . ?
In1 Cl3 2.5034(4) . ?
In1 Cl4 2.4924(4) . ?
In1 Cl5 2.5059(4) . ?
In1 Cl6 2.6076(4) . ?
N1 H1A 0.9100 . ?
N1 H1B 0.9100 . ?
N1 H1C 0.9100 . ?
N1 C1 1.485(2) . ?
N2 H2A 0.9100 . ?
N2 H2B 0.9100 . ?
N2 C2 1.492(2) . ?
N2 C3 1.499(3) . ?
C1 H1 1.0000 . ?
C1 C2 1.537(2) . ?
C1 C4 1.543(2) . ?
C2 H2C 0.9900 . ?
C2 H2D 0.9900 . ?
C3 H3A 0.9900 . ?
C3 H3B 0.9900 . ?
C3 C4 1.523(3) . ?
C4 H4A 0.9900 . ?
C4 H4B 0.9900 . ?
N3 H3C 0.9100 . ?
N3 H3D 0.9100 . ?
N3 H3E 0.9100 . ?
N3 C5 1.491(2) . ?
N4 H4C 0.9100 . ?
N4 H4D 0.9100 . ?
N4 C6 1.487(2) . ?
N4 C7 1.502(3) . ?
C5 H5 1.0000 . ?
C5 C6 1.528(2) . ?
C5 C8 1.537(2) . ?
C6 H6A 0.9900 . ?
C6 H6B 0.9900 . ?
C7 H7A 0.9900 . ?
C7 H7B 0.9900 . ?
C7 C8 1.528(3) . ?
C8 H8A 0.9900 . ?
C8 H8B 0.9900 . ?

loop_
_geom_torsion_atom_site_label_1
_geom_torsion_atom_site_label_2
_geom_torsion_atom_site_label_3
_geom_torsion_atom_site_label_4
_geom_torsion
_geom_torsion_site_symmetry_1
_geom_torsion_site_symmetry_2
_geom_torsion_site_symmetry_3
_geom_torsion_site_symmetry_4
_geom_torsion_publ_flag
N1 C1 C2 N2 -145.33(15) . . . . ?
N1 C1 C4 C3 120.43(16) . . . . ?
N2 C3 C4 C1 24.50(19) . . . . ?
C2 N2 C3 C4 -40.55(18) . . . . ?
C2 C1 C4 C3 -0.56(19) . . . . ?
C3 N2 C2 C1 39.86(18) . . . . ?
C4 C1 C2 N2 -23.66(19) . . . . ?
N3 C5 C6 N4 -148.20(14) . . . . ?
N3 C5 C8 C7 122.27(15) . . . . ?
N4 C7 C8 C5 23.77(18) . . . . ?
C6 N4 C7 C8 -40.76(17) . . . . ?
C6 C5 C8 C7 0.88(19) . . . . ?
C7 N4 C6 C5 41.39(16) . . . . ?
C8 C5 C6 N4 -25.49(17) . . . . ?
